data_4324016
loop_
_publ_author_name
'Niranjan Goswami'
'Roger Alberto'
'Charles L. Barnes'
'Silvia Jurisson'

_publ_contact_author
;
Sylvia Jurisson
Department of Chemistry
University of Missouri
Columbia, MO 65211
;
_publ_section_title
;
 Rhodium(III) Complexes with Acyclic Tetrathioether Ligands. Effects of
 Backbone Chain Length on the Conformation of the Rh(III) Complex
;
_journal_name_full 'Inorganic Chemistry'
_journal_page_first 7546
_journal_page_last 7555
_journal_paper_doi 10.1021/ic960952z
_journal_volume 35
_journal_year 1996
_chemical_formula_moiety 'C22 H30 F6 P S4 Cl2 Rh '
_chemical_formula_sum 'C22 H30 Cl2 F6 P Rh S4'
_chemical_formula_weight 741.49
_chemical_name_systematic ?
_space_group_IT_number 2
_symmetry_cell_setting triclinic
_symmetry_space_group_name_Hall '-P 1'
_symmetry_space_group_name_H-M 'P -1'
_cell_angle_alpha 67.62(2)
_cell_angle_beta 79.63(3)
_cell_angle_gamma 78.60(3)
_cell_formula_units_Z 2
_cell_length_a 7.7320(20)
_cell_length_b 13.046(3)
_cell_length_c 15.720(4)
_cell_measurement_reflns_used 25
_cell_measurement_temperature 293
_cell_measurement_theta_max 15.00
_cell_measurement_theta_min 10.00
_cell_volume 1427.7(7)
_computing_data_reduction 'NRCVAX DATRD2'
_computing_molecular_graphics NRCVAX
_computing_publication_material 'NRCVAX TABLES Jan 94 Version'
_computing_structure_refinement 'NRCVAX LSTSQ'
_computing_structure_solution 'NRCVAX SOLVER'
_diffrn_ambient_temperature 293
_diffrn_measurement_device 'Nonius CAD-4    '
_diffrn_measurement_method 'Theta/2theta scan b/P/b '
_diffrn_radiation_monochromator graphite
_diffrn_radiation_source 'xray tube'
_diffrn_radiation_type 'Molybdenum K\a'
_diffrn_radiation_wavelength 0.70930
_diffrn_reflns_av_R_equivalents 0.012
_diffrn_reflns_limit_h_max 8
_diffrn_reflns_limit_h_min -8
_diffrn_reflns_limit_k_max 14
_diffrn_reflns_limit_k_min 0
_diffrn_reflns_limit_l_max 17
_diffrn_reflns_limit_l_min -15
_diffrn_reflns_number 4942
_diffrn_reflns_theta_max 22.91
_diffrn_reflns_theta_min 0.00
_diffrn_standards_decay_% 0.0
_diffrn_standards_interval_time 120
_diffrn_standards_number 3
_exptl_absorpt_coefficient_mu 1.17
_exptl_absorpt_correction_T_max 1.0000
_exptl_absorpt_correction_T_min 1.0000
_exptl_absorpt_correction_type none
_exptl_crystal_density_diffrn 1.725
_exptl_crystal_F_000 747.30
_exptl_crystal_size_max 0.15
_exptl_crystal_size_mid 0.20
_exptl_crystal_size_min 0.30
_refine_diff_density_max 0.97
_refine_diff_density_min -0.69
_refine_ls_goodness_of_fit_obs 1.68
_refine_ls_matrix_type atomblock
_refine_ls_number_parameters 325
_refine_ls_number_reflns 2988
_refine_ls_R_factor_all 0.049
_refine_ls_R_factor_obs 0.049
_refine_ls_shift/esd_max 0.027
_refine_ls_structure_factor_coef F
_refine_ls_weighting_details 'w = 1/(\s^2^(F)+0.0005F^2^)'
_refine_ls_weighting_scheme calc
_refine_ls_wR_factor_all 0.061
_refine_ls_wR_factor_obs 0.061
_reflns_number_observed 2988
_reflns_number_total 3965
_reflns_observed_criterion 'Inet > 2.0\s(Inet)'
_cod_data_source_file ic960952z_4.cif
_cod_data_source_block trans-[RhCl2L6]PF6
_cod_depositor_comments
;
The following automatic conversions were performed:

'_refine_ls_weighting_scheme' value '1/(\s^2^(F)+0.0005F^2^)' was
changed to 'calc'. New tag '_refine_ls_weighting_details' was
created. The value of the new tag was set to 'w =
1/(\s^2^(F)+0.0005F^2^)'.

Automatic conversion script
Id: cif_fix_values 3143 2015-03-26 13:38:13Z robertas 
;
_cod_original_cell_volume 1427.7(6)
_cod_original_formula_sum 'C22 H30 F6 P S4 Cl2 Rh '
_cod_database_code 4324016

loop_
_symmetry_equiv_pos_as_xyz
x,y,z
-x,-y,-z

loop_
_atom_site_aniso_label
_atom_site_aniso_U_11
_atom_site_aniso_U_22
_atom_site_aniso_U_33
_atom_site_aniso_U_12
_atom_site_aniso_U_13
_atom_site_aniso_U_23
_atom_site_aniso_type_symbol
Rh 0.0297(4) 0.0342(4) 0.0388(4) -0.0019(3) -0.0059(3) -0.0139(3) Rh
Cl1 0.0431(12) 0.0482(12) 0.0423(12) -0.0051(9) -0.0122(10) -0.0158(10) Cl
Cl2 0.0449(12) 0.0548(13) 0.0617(15) -0.0067(10) -0.0183(11) -0.0242(12) Cl
S1 0.0386(12) 0.0383(12) 0.0426(13) -0.0024(9) -0.0031(10) -0.0154(10) S
S2 0.0412(12) 0.0466(13) 0.0494(14) -0.0116(10) 0.0015(10) -0.0192(11) S
S3 0.0394(12) 0.0403(12) 0.0564(15) 0.0022(9) -0.0088(10) -0.0224(11) S
S4 0.0373(11) 0.0378(12) 0.0417(13) -0.0033(9) -0.0081(10) -0.0118(10) S
C1 0.058(5) 0.029(4) 0.046(5) 0.001(4) -0.010(4) -0.006(4) C
C2 0.064(6) 0.037(5) 0.048(6) -0.007(4) 0.000(5) -0.008(4) C
C3 0.049(5) 0.051(5) 0.044(5) -0.013(4) 0.003(4) -0.006(4) C
C4 0.051(5) 0.058(6) 0.048(6) -0.012(4) 0.018(4) -0.025(5) C
C5 0.040(5) 0.063(6) 0.064(6) 0.000(4) -0.006(4) -0.030(5) C
C6 0.042(5) 0.052(6) 0.074(7) 0.011(4) -0.020(5) -0.022(5) C
C7 0.058(6) 0.046(6) 0.068(7) 0.000(5) -0.020(5) -0.001(5) C
C8 0.048(5) 0.049(5) 0.052(6) 0.003(4) -0.022(4) -0.009(5) C
C9 0.039(5) 0.039(5) 0.067(6) -0.006(4) 0.001(4) -0.014(5) C
C10 0.033(5) 0.035(5) 0.058(6) -0.005(4) 0.010(4) -0.019(4) C
C11 0.045(5) 0.065(6) 0.048(6) -0.004(5) -0.003(4) -0.021(5) C
C12 0.071(7) 0.069(7) 0.096(9) -0.002(6) 0.001(6) -0.057(7) C
C13 0.050(6) 0.042(6) 0.095(9) -0.004(5) 0.003(6) -0.022(6) C
C14 0.039(5) 0.044(6) 0.083(8) 0.000(4) -0.011(5) -0.007(5) C
C15 0.045(5) 0.052(6) 0.067(6) -0.001(4) -0.011(5) -0.024(5) C
C16 0.044(5) 0.044(5) 0.044(5) -0.008(4) -0.009(4) -0.010(4) C
C17 0.044(5) 0.054(6) 0.044(5) -0.010(4) -0.014(4) -0.014(5) C
C18 0.055(6) 0.092(8) 0.049(6) -0.004(6) -0.014(5) -0.030(6) C
C19 0.053(7) 0.167(14) 0.045(8) -0.008(9) -0.001(6) -0.036(9) C
C20 0.080(10) 0.211(19) 0.049(8) -0.070(12) -0.002(7) -0.013(11) C
C21 0.132(11) 0.079(8) 0.072(9) -0.066(8) -0.028(8) 0.011(7) C
C22 0.074(7) 0.062(6) 0.049(6) -0.025(5) -0.008(5) -0.012(5) C
P 0.0422(14) 0.0486(15) 0.0643(18) -0.0017(11) -0.0016(12) -0.0157(13) P
F1 0.085(5) 0.156(7) 0.165(7) -0.038(5) -0.032(5) -0.071(6) F
F2 0.132(7) 0.236(10) 0.134(7) -0.122(7) -0.041(6) -0.008(7) F
F3 0.110(6) 0.087(6) 0.328(14) -0.022(5) -0.060(8) 0.047(7) F
F4 0.162(9) 0.393(18) 0.220(11) -0.079(10) 0.081(8) -0.236(13) F
F5 0.195(10) 0.410(19) 0.186(10) -0.184(12) 0.104(8) -0.207(12) F
F6 0.137(8) 0.083(6) 0.500(22) -0.010(5) -0.118(11) 0.078(9) F

loop_
_atom_site_label
_atom_site_fract_x
_atom_site_fract_y
_atom_site_fract_z
_atom_site_U_iso_or_equiv
_atom_site_thermal_displace_type
_atom_site_calc_flag
_atom_site_refinement_flags
_atom_site_type_symbol
Rh 0.34962(8) 0.06731(5) 0.20950(4) 0.0341(4) Uij ? . Rh
Cl1 0.1507(3) 0.06449(16) 0.11482(14) 0.0438(13) Uij ? . Cl
Cl2 0.5552(3) 0.06723(17) 0.30267(15) 0.0512(15) Uij ? . Cl
S1 0.1837(3) 0.23578(16) 0.22336(14) 0.0402(12) Uij ? . S
S2 0.5289(3) 0.18111(17) 0.09047(15) 0.0452(14) Uij ? . S
S3 0.5164(3) -0.08476(17) 0.17707(15) 0.0445(14) Uij ? . S
S4 0.20121(25) -0.04879(16) 0.34691(14) 0.0395(12) Uij ? . S
C1 0.1245(11) 0.3277(6) 0.1089(6) 0.047(5) Uij ? . C
C2 0.2826(11) 0.3658(6) 0.0390(6) 0.053(6) Uij ? . C
C3 0.3953(10) 0.2780(7) 0.0028(6) 0.051(6) Uij ? . C
C4 0.6562(11) 0.0854(7) 0.0351(6) 0.053(6) Uij ? . C
C5 0.7138(10) -0.0238(8) 0.1100(6) 0.055(6) Uij ? . C
C6 0.6051(11) -0.1891(7) 0.2794(6) 0.057(6) Uij ? . C
C7 0.4582(12) -0.2405(7) 0.3500(7) 0.062(6) Uij ? . C
C8 0.3556(11) -0.1702(7) 0.4058(6) 0.052(6) Uij ? . C
C9 -0.0387(10) 0.2008(7) 0.2800(6) 0.051(6) Uij ? . C
C10 -0.1690(10) 0.3037(6) 0.2806(6) 0.043(5) Uij ? . C
C11 -0.1644(11) 0.3530(8) 0.3436(6) 0.054(6) Uij ? . C
C12 -0.2854(14) 0.4460(8) 0.3466(8) 0.073(8) Uij ? . C
C13 -0.4094(12) 0.4898(7) 0.2844(8) 0.065(7) Uij ? . C
C14 -0.4171(11) 0.4409(7) 0.2229(7) 0.061(6) Uij ? . C
C15 -0.2961(11) 0.3466(7) 0.2210(6) 0.054(6) Uij ? . C
C16 0.0392(10) -0.1154(6) 0.3225(6) 0.045(5) Uij ? . C
C17 -0.0592(11) -0.1844(7) 0.4088(6) 0.047(6) Uij ? . C
C18 -0.1712(12) -0.1361(9) 0.4671(7) 0.064(7) Uij ? . C
C19 -0.2694(15) -0.1965(14) 0.5419(8) 0.091(11) Uij ? . C
C20 -0.2607(18) -0.3099(17) 0.5633(9) 0.117(15) Uij ? . C
C21 -0.1508(19) -0.3607(10) 0.5071(9) 0.096(10) Uij ? . C
C22 -0.0490(13) -0.2994(8) 0.4302(6) 0.062(7) Uij ? . C
P 0.0882(3) 0.64922(20) 0.15397(18) 0.0543(16) Uij ? . P
F1 0.2513(8) 0.6878(6) 0.1725(6) 0.126(7) Uij ? . F
F2 -0.0663(10) 0.6100(8) 0.1323(5) 0.167(9) Uij ? . F
F3 0.1546(11) 0.5305(6) 0.2045(8) 0.206(9) Uij ? . F
F4 -0.0191(13) 0.6590(12) 0.2378(8) 0.228(14) Uij ? . F
F5 0.2013(14) 0.6425(12) 0.0677(7) 0.229(14) Uij ? . F
F6 0.0281(13) 0.7673(7) 0.0992(12) 0.285(14) Uij ? . F
H1a 0.036 0.400 0.116 0.0542 Uiso ? . H
H1b 0.057 0.283 0.082 0.0542 Uiso ? . H
H2a 0.237 0.438 -0.019 0.0599 Uiso ? . H
H2b 0.369 0.389 0.073 0.0599 Uiso ? . H
H3a 0.306 0.234 -0.012 0.0577 Uiso ? . H
H3b 0.479 0.317 -0.060 0.0577 Uiso ? . H
H4a 0.769 0.122 -0.010 0.0626 Uiso ? . H
H4b 0.572 0.070 -0.005 0.0626 Uiso ? . H
H5a 0.797 -0.081 0.080 0.0657 Uiso ? . H
H5b 0.787 -0.007 0.155 0.0657 Uiso ? . H
H6a 0.675 -0.150 0.310 0.0660 Uiso ? . H
H6b 0.696 -0.253 0.260 0.0660 Uiso ? . H
H7a 0.364 -0.252 0.313 0.0671 Uiso ? . H
H7b 0.513 -0.321 0.397 0.0671 Uiso ? . H
H8a 0.282 -0.224 0.466 0.0598 Uiso ? . H
H8b 0.454 -0.140 0.428 0.0598 Uiso ? . H
H9a -0.027 0.145 0.351 0.0583 Uiso ? . H
H9b -0.088 0.159 0.244 0.0583 Uiso ? . H
H11 -0.065 0.318 0.391 0.0628 Uiso ? . H
H12 -0.282 0.483 0.397 0.0887 Uiso ? . H
H13 -0.502 0.563 0.285 0.0723 Uiso ? . H
H14 -0.517 0.475 0.176 0.0656 Uiso ? . H
H15 -0.301 0.308 0.172 0.0644 Uiso ? . H
H16a 0.108 -0.169 0.285 0.0539 Uiso ? . H
H16b -0.055 -0.052 0.281 0.0539 Uiso ? . H
H18 -0.178 -0.047 0.452 0.0753 Uiso ? . H
H19 -0.358 -0.157 0.586 0.0983 Uiso ? . H
H20 -0.338 -0.359 0.624 0.1235 Uiso ? . H
H21 -0.145 -0.449 0.523 0.1042 Uiso ? . H
H22 0.040 -0.339 0.387 0.0718 Uiso ? . H

loop_
_atom_type_symbol
_atom_type_description
_atom_type_scat_dispersion_real
_atom_type_scat_dispersion_imag
_atom_type_scat_source
C ? 0.002 0.002 'International Tables Vol. IV Table 2.2B'
H ? 0.000 0.000 'International Tables Vol. IV Table 2.2B'
F ? 0.014 0.010 'International Tables Vol. IV Table 2.2B'
P ? 0.090 0.095 'International Tables Vol. IV Table 2.2B'
S ? 0.110 0.124 'International Tables Vol. IV Table 2.2B'
Cl ? 0.132 0.159 'International Tables Vol. IV Table 2.2B'
Rh ? -1.287 0.919 'International Tables Vol. IV Table 2.2B'

loop_
_geom_angle_atom_site_label_1
_geom_angle_atom_site_label_2
_geom_angle_atom_site_label_3
_geom_angle
_geom_angle_site_symmetry_1
_geom_angle_site_symmetry_2
_geom_angle_site_symmetry_3
_geom_angle_publ_flag
Cl1 Rh Cl2 178.44(8) ? ? ? ?
Cl1 Rh S1 90.57(7) ? ? ? ?
Cl1 Rh S2 95.61(8) ? ? ? ?
Cl1 Rh S3 86.09(8) ? ? ? ?
Cl1 Rh S4 94.03(7) ? ? ? ?
Cl2 Rh S1 90.84(8) ? ? ? ?
Cl2 Rh S2 83.82(8) ? ? ? ?
Cl2 Rh S3 92.43(8) ? ? ? ?
Cl2 Rh S4 86.53(8) ? ? ? ?
S1 Rh S2 86.41(8) ? ? ? ?
S1 Rh S3 173.12(8) ? ? ? ?
S1 Rh S4 93.69(7) ? ? ? ?
S2 Rh S3 87.93(8) ? ? ? ?
S2 Rh S4 170.35(8) ? ? ? ?
S3 Rh S4 92.54(8) ? ? ? ?
Rh S1 C1 107.7(3) ? ? ? ?
Rh S1 C9 105.8(3) ? ? ? ?
C1 S1 C9 99.0(4) ? ? ? ?
Rh S2 C3 109.4(3) ? ? ? ?
Rh S2 C4 102.8(3) ? ? ? ?
C3 S2 C4 103.0(4) ? ? ? ?
Rh S3 C5 100.7(3) ? ? ? ?
Rh S3 C6 111.1(3) ? ? ? ?
C5 S3 C6 102.0(4) ? ? ? ?
Rh S4 C8 109.9(3) ? ? ? ?
Rh S4 C16 111.7(3) ? ? ? ?
C8 S4 C16 101.3(4) ? ? ? ?
S1 C1 C2 113.8(6) ? ? ? ?
S1 C1 H1a 108.5(6) ? ? ? ?
S1 C1 H1b 108.7(5) ? ? ? ?
C2 C1 H1a 109.1(6) ? ? ? ?
C2 C1 H1b 107.2(7) ? ? ? ?
H1a C1 H1b 109.5(7) ? ? ? ?
C1 C2 C3 115.8(6) ? ? ? ?
C1 C2 H2a 109.2(7) ? ? ? ?
C1 C2 H2b 106.8(7) ? ? ? ?
C3 C2 H2a 109.4(7) ? ? ? ?
C3 C2 H2b 106.1(7) ? ? ? ?
H2a C2 H2b 109.5(7) ? ? ? ?
S2 C3 C2 109.1(6) ? ? ? ?
S2 C3 H3a 109.4(6) ? ? ? ?
S2 C3 H3b 110.1(6) ? ? ? ?
C2 C3 H3a 107.9(7) ? ? ? ?
C2 C3 H3b 110.9(7) ? ? ? ?
H3a C3 H3b 109.5(7) ? ? ? ?
S2 C4 C5 108.1(6) ? ? ? ?
S2 C4 H4a 110.2(6) ? ? ? ?
S2 C4 H4b 109.1(6) ? ? ? ?
C5 C4 H4a 111.4(7) ? ? ? ?
C5 C4 H4b 108.5(7) ? ? ? ?
H4a C4 H4b 109.5(7) ? ? ? ?
S3 C5 C4 108.8(5) ? ? ? ?
S3 C5 H5a 109.8(6) ? ? ? ?
S3 C5 H5b 109.6(6) ? ? ? ?
C4 C5 H5a 110.5(7) ? ? ? ?
C4 C5 H5b 108.6(7) ? ? ? ?
H5a C5 H5b 109.5(7) ? ? ? ?
S3 C6 C7 110.6(6) ? ? ? ?
S3 C6 H6a 109.1(6) ? ? ? ?
S3 C6 H6b 109.3(7) ? ? ? ?
C7 C6 H6a 108.3(8) ? ? ? ?
C7 C6 H6b 109.9(7) ? ? ? ?
H6a C6 H6b 109.5(7) ? ? ? ?
C6 C7 C8 115.6(7) ? ? ? ?
C6 C7 H7a 107.1(8) ? ? ? ?
C6 C7 H7b 108.7(7) ? ? ? ?
C8 C7 H7a 106.6(7) ? ? ? ?
C8 C7 H7b 109.2(8) ? ? ? ?
H7a C7 H7b 109.5(8) ? ? ? ?
S4 C8 C7 117.3(6) ? ? ? ?
S4 C8 H8a 107.8(6) ? ? ? ?
S4 C8 H8b 107.5(6) ? ? ? ?
C7 C8 H8a 108.3(7) ? ? ? ?
C7 C8 H8b 106.4(7) ? ? ? ?
H8a C8 H8b 109.5(7) ? ? ? ?
S1 C9 C10 112.1(5) ? ? ? ?
S1 C9 H9a 108.7(6) ? ? ? ?
S1 C9 H9b 108.8(6) ? ? ? ?
C10 C9 H9a 108.5(7) ? ? ? ?
C10 C9 H9b 109.2(7) ? ? ? ?
H9a C9 H9b 109.5(7) ? ? ? ?
C9 C10 C11 120.1(8) ? ? ? ?
C9 C10 C15 120.6(8) ? ? ? ?
C11 C10 C15 119.3(7) ? ? ? ?
C10 C11 C12 121.0(8) ? ? ? ?
C10 C11 H11 118.8(8) ? ? ? ?
C12 C11 H11 120.2(9) ? ? ? ?
C11 C12 C13 118.9(9) ? ? ? ?
C11 C12 H12 120.5(10) ? ? ? ?
C13 C12 H12 120.6(9) ? ? ? ?
C12 C13 C14 120.7(8) ? ? ? ?
C12 C13 H13 119.8(10) ? ? ? ?
C14 C13 H13 119.5(10) ? ? ? ?
C13 C14 C15 120.1(9) ? ? ? ?
C13 C14 H14 119.6(8) ? ? ? ?
C15 C14 H14 120.3(10) ? ? ? ?
C10 C15 C14 120.0(8) ? ? ? ?
C10 C15 H15 119.6(8) ? ? ? ?
C14 C15 H15 120.3(8) ? ? ? ?
S4 C16 C17 111.7(6) ? ? ? ?
S4 C16 H16a 108.8(5) ? ? ? ?
S4 C16 H16b 109.2(5) ? ? ? ?
C17 C16 H16a 108.8(7) ? ? ? ?
C17 C16 H16b 108.8(7) ? ? ? ?
H16a C16 H16b 109.5(7) ? ? ? ?
C16 C17 C18 121.2(8) ? ? ? ?
C16 C17 C22 120.2(8) ? ? ? ?
C18 C17 C22 118.4(8) ? ? ? ?
C17 C18 C19 121.7(10) ? ? ? ?
C17 C18 H18 118.7(9) ? ? ? ?
C19 C18 H18 119.5(10) ? ? ? ?
C18 C19 C20 120.2(11) ? ? ? ?
C18 C19 H19 120.6(15) ? ? ? ?
C20 C19 H19 119.2(13) ? ? ? ?
C19 C20 C21 119.6(11) ? ? ? ?
C19 C20 H20 120.3(17) ? ? ? ?
C21 C20 H20 120.1(18) ? ? ? ?
C20 C21 C22 120.6(12) ? ? ? ?
C20 C21 H21 119.7(12) ? ? ? ?
C22 C21 H21 119.8(14) ? ? ? ?
C17 C22 C21 119.4(10) ? ? ? ?
C17 C22 H22 119.8(8) ? ? ? ?
C21 C22 H22 120.8(10) ? ? ? ?
F1 P F2 177.4(5) ? ? ? ?
F1 P F3 91.2(5) ? ? ? ?
F1 P F4 93.2(5) ? ? ? ?
F1 P F5 85.1(5) ? ? ? ?
F1 P F6 88.5(5) ? ? ? ?
F2 P F3 88.3(5) ? ? ? ?
F2 P F4 89.3(5) ? ? ? ?
F2 P F5 92.3(5) ? ? ? ?
F2 P F6 91.9(6) ? ? ? ?
F3 P F4 91.2(8) ? ? ? ?
F3 P F5 89.9(8) ? ? ? ?
F3 P F6 177.0(9) ? ? ? ?
F4 P F5 178.0(6) ? ? ? ?
F4 P F6 91.8(9) ? ? ? ?
F5 P F6 87.1(9) ? ? ? ?
P F1 F3 43.0(3) ? ? ? ?
P F1 F4 41.7(3) ? ? ? ?
P F1 F5 46.3(3) ? ? ? ?
P F1 F6 44.2(3) ? ? ? ?
F3 F1 F4 57.6(4) ? ? ? ?
F3 F1 F5 59.5(5) ? ? ? ?
F3 F1 F6 87.2(4) ? ? ? ?
F4 F1 F5 87.9(4) ? ? ? ?
F4 F1 F6 58.6(5) ? ? ? ?
F5 F1 F6 58.7(7) ? ? ? ?
P F2 F3 44.9(3) ? ? ? ?
P F2 F4 44.1(3) ? ? ? ?
P F2 F5 43.4(3) ? ? ? ?
P F2 F6 43.2(3) ? ? ? ?
F3 F2 F4 60.1(5) ? ? ? ?
F3 F2 F5 58.9(5) ? ? ? ?
F3 F2 F6 88.1(4) ? ? ? ?
F4 F2 F5 87.5(4) ? ? ? ?
F4 F2 F6 59.4(6) ? ? ? ?
F5 F2 F6 56.4(5) ? ? ? ?
P F3 F1 45.9(3) ? ? ? ?
P F3 F2 46.7(3) ? ? ? ?
P F3 F4 44.1(5) ? ? ? ?
P F3 F5 45.4(5) ? ? ? ?
F1 F3 F2 92.5(4) ? ? ? ?
F1 F3 F4 61.8(4) ? ? ? ?
F1 F3 F5 57.8(4) ? ? ? ?
F2 F3 F4 60.1(5) ? ? ? ?
F2 F3 F5 62.6(5) ? ? ? ?
F4 F3 F5 89.5(6) ? ? ? ?
P F4 F1 45.1(3) ? ? ? ?
P F4 F2 46.6(3) ? ? ? ?
P F4 F3 44.7(4) ? ? ? ?
P F4 F6 44.4(5) ? ? ? ?
F1 F4 F2 91.7(4) ? ? ? ?
F1 F4 F3 60.6(4) ? ? ? ?
F1 F4 F6 58.9(4) ? ? ? ?
F2 F4 F3 59.8(5) ? ? ? ?
F2 F4 F6 61.7(5) ? ? ? ?
F3 F4 F6 89.1(6) ? ? ? ?
P F5 F1 48.6(3) ? ? ? ?
P F5 F2 44.3(3) ? ? ? ?
P F5 F3 44.7(4) ? ? ? ?
P F5 F6 46.0(5) ? ? ? ?
F1 F5 F2 92.9(4) ? ? ? ?
F1 F5 F3 62.7(5) ? ? ? ?
F1 F5 F6 61.9(5) ? ? ? ?
F2 F5 F3 58.5(4) ? ? ? ?
F2 F5 F6 61.2(5) ? ? ? ?
F3 F5 F6 90.7(6) ? ? ? ?
P F6 F1 47.3(3) ? ? ? ?
P F6 F2 44.9(4) ? ? ? ?
P F6 F4 43.8(5) ? ? ? ?
P F6 F5 46.9(5) ? ? ? ?
F1 F6 F2 92.2(4) ? ? ? ?
F1 F6 F4 62.5(5) ? ? ? ?
F1 F6 F5 59.5(4) ? ? ? ?
F2 F6 F4 58.9(4) ? ? ? ?
F2 F6 F5 62.4(5) ? ? ? ?

loop_
_geom_bond_atom_site_label_1
_geom_bond_atom_site_label_2
_geom_bond_distance
_geom_bond_site_symmetry_1
_geom_bond_site_symmetry_2
_geom_bond_publ_flag
Rh Cl1 2.3387(21) ? ? ?
Rh Cl2 2.3471(21) ? ? ?
Rh S1 2.3819(21) ? ? ?
Rh S2 2.3219(22) ? ? ?
Rh S3 2.3196(21) ? ? ?
Rh S4 2.3623(22) ? ? ?
S1 C1 1.822(8) ? ? ?
S1 C9 1.846(8) ? ? ?
S2 C3 1.798(9) ? ? ?
S2 C4 1.822(8) ? ? ?
S3 C5 1.827(9) ? ? ?
S3 C6 1.809(9) ? ? ?
S4 C8 1.824(8) ? ? ?
S4 C16 1.824(8) ? ? ?
C1 C2 1.513(12) ? ? ?
C1 H1a 1.080(7) ? ? ?
C1 H1b 1.080(8) ? ? ?
C2 C3 1.523(12) ? ? ?
C2 H2a 1.080(8) ? ? ?
C2 H2b 1.080(9) ? ? ?
C3 H3a 1.080(8) ? ? ?
C3 H3b 1.080(8) ? ? ?
C4 C5 1.509(13) ? ? ?
C4 H4a 1.080(8) ? ? ?
C4 H4b 1.080(9) ? ? ?
C5 H5a 1.080(8) ? ? ?
C5 H5b 1.080(8) ? ? ?
C6 C7 1.500(13) ? ? ?
C6 H6a 1.080(9) ? ? ?
C6 H6b 1.080(8) ? ? ?
C7 C8 1.521(13) ? ? ?
C7 H7a 1.080(9) ? ? ?
C7 H7b 1.080(8) ? ? ?
C8 H8a 1.080(9) ? ? ?
C8 H8b 1.080(8) ? ? ?
C9 C10 1.513(11) ? ? ?
C9 H9a 1.080(9) ? ? ?
C9 H9b 1.080(9) ? ? ?
C10 C11 1.380(13) ? ? ?
C10 C15 1.368(12) ? ? ?
C11 C12 1.389(13) ? ? ?
C11 H11 1.080(8) ? ? ?
C12 C13 1.377(16) ? ? ?
C12 H12 1.080(10) ? ? ?
C13 C14 1.361(16) ? ? ?
C13 H13 1.080(9) ? ? ?
C14 C15 1.398(12) ? ? ?
C14 H14 1.080(9) ? ? ?
C15 H15 1.080(9) ? ? ?
C16 C17 1.483(12) ? ? ?
C16 H16a 1.080(8) ? ? ?
C16 H16b 1.080(8) ? ? ?
C17 C18 1.388(13) ? ? ?
C17 C22 1.395(13) ? ? ?
C18 C19 1.338(17) ? ? ?
C18 H18 1.080(10) ? ? ?
C19 C20 1.38(3) ? ? ?
C19 H19 1.080(12) ? ? ?
C20 C21 1.38(3) ? ? ?
C20 H20 1.080(12) ? ? ?
C21 C22 1.375(15) ? ? ?
C21 H21 1.080(12) ? ? ?
C22 H22 1.080(10) ? ? ?
P F1 1.557(6) ? ? ?
P F2 1.524(7) ? ? ?
P F3 1.479(8) ? ? ?
P F4 1.461(8) ? ? ?
P F5 1.498(8) ? ? ?
P F6 1.477(8) ? ? ?
F1 F3 2.169(11) ? ? ?
F1 F4 2.194(11) ? ? ?
F1 F5 2.067(11) ? ? ?
F1 F6 2.117(12) ? ? ?
F2 F3 2.093(11) ? ? ?
F2 F4 2.100(13) ? ? ?
F2 F5 2.181(11) ? ? ?
F2 F6 2.157(13) ? ? ?
F3 F4 2.101(15) ? ? ?
F3 F5 2.104(16) ? ? ?
F4 F6 2.110(19) ? ? ?

loop_
_geom_contact_atom_site_label_1
_geom_contact_atom_site_label_2
_geom_contact_distance
_geom_contact_site_symmetry_1
_geom_contact_site_symmetry_2
_geom_contact_publ_flag
? ? ? ? ? ?

loop_
_geom_torsion_atom_site_label_1
_geom_torsion_atom_site_label_2
_geom_torsion_atom_site_label_3
_geom_torsion_atom_site_label_4
_geom_torsion
_geom_torsion_site_symmetry_1
_geom_torsion_site_symmetry_2
_geom_torsion_site_symmetry_3
_geom_torsion_site_symmetry_4
_geom_torsion_publ_flag
? ? ? ? ? ? ? ? ? ?
